data_4314402
loop_
_publ_author_name
'Katarzyna Grubel'
'Katarzyna Rudzka'
'Atta M. Arif'
'Katie L. Klotz'
'Jason A. Halfen'
'Lisa M. Berreau'

_publ_section_title
;
 Synthesis, Characterization, and Ligand Exchange Reactivity of a Series
 of First Row Divalent Metal 3-Hydroxyflavonolate Complexes
;
_journal_name_full 'Inorganic Chemistry'
_journal_page_first 82
_journal_page_last 96
_journal_paper_doi 10.1021/ic901405h
_journal_volume 49
_journal_year 2010
_chemical_formula_moiety 'C45 H35 Mn N4 O3, Cl O4'
_chemical_formula_sum 'C45 H35 Cl Mn N4 O7'
_chemical_formula_weight 834.16
_chemical_name_systematic
; 
 ? 
;
_space_group_IT_number 14
_symmetry_cell_setting monoclinic
_symmetry_space_group_name_Hall '-P 2yn'
_symmetry_space_group_name_H-M 'P 1 21/n 1'
_atom_sites_solution_hydrogens geom
_atom_sites_solution_primary direct
_atom_sites_solution_secondary difmap
_audit_creation_method SHELXL-97
_cell_angle_alpha 90.00
_cell_angle_beta 94.219(5)
_cell_angle_gamma 90.00
_cell_formula_units_Z 4
_cell_length_a 11.6175(8)
_cell_length_b 16.3708(14)
_cell_length_c 20.6689(11)
_cell_measurement_reflns_used 39554
_cell_measurement_temperature 150(1)
_cell_measurement_theta_max 25.028
_cell_measurement_theta_min 0.998
_cell_volume 3920.3(5)
_computing_cell_refinement DENZO-SMN
_computing_data_collection 'Nonius COLLECT'
_computing_data_reduction DENZO-SMN
_computing_molecular_graphics 'WinGX, Ortep3'
_computing_structure_refinement 'SHELXL-97 (Sheldrick, 1997)'
_computing_structure_solution SIR97
_diffrn_ambient_temperature 150(1)
_diffrn_measured_fraction_theta_full 0.978
_diffrn_measured_fraction_theta_max 0.978
_diffrn_measurement_device_type 'Nonius KappaCCD Diffractometer'
_diffrn_measurement_method 'Phi and Omega scan'
_diffrn_radiation_monochromator graphite
_diffrn_radiation_source 'fine-focus sealed tube'
_diffrn_radiation_type MoK\a
_diffrn_radiation_wavelength 0.71073
_diffrn_reflns_av_R_equivalents 0.0623
_diffrn_reflns_av_sigmaI/netI 0.0824
_diffrn_reflns_limit_h_max 13
_diffrn_reflns_limit_h_min -13
_diffrn_reflns_limit_k_max 19
_diffrn_reflns_limit_k_min -18
_diffrn_reflns_limit_l_max 24
_diffrn_reflns_limit_l_min -24
_diffrn_reflns_number 10543
_diffrn_reflns_theta_full 25.01
_diffrn_reflns_theta_max 25.01
_diffrn_reflns_theta_min 1.98
_exptl_absorpt_coefficient_mu 0.464
_exptl_absorpt_correction_T_max 0.9422
_exptl_absorpt_correction_T_min 0.8435
_exptl_absorpt_correction_type multi-scan
_exptl_absorpt_process_details 'DENZO-SMN (Otwinowski & Minor, 1997)'
_exptl_crystal_colour yellow
_exptl_crystal_density_diffrn 1.413
_exptl_crystal_density_method 'not measured'
_exptl_crystal_description prism
_exptl_crystal_F_000 1724
_exptl_crystal_size_max 0.38
_exptl_crystal_size_mid 0.13
_exptl_crystal_size_min 0.13
_refine_diff_density_max 0.415
_refine_diff_density_min -0.304
_refine_diff_density_rms 0.060
_refine_ls_extinction_coef 0.0019(4)
_refine_ls_extinction_expression Fc^*^=kFc[1+0.001xFc^2^\l^3^/sin(2\q)]^-1/4^
_refine_ls_extinction_method SHELXL
_refine_ls_goodness_of_fit_ref 1.043
_refine_ls_hydrogen_treatment constr
_refine_ls_matrix_type full
_refine_ls_number_parameters 552
_refine_ls_number_reflns 6770
_refine_ls_number_restraints 0
_refine_ls_restrained_S_all 1.043
_refine_ls_R_factor_all 0.1163
_refine_ls_R_factor_gt 0.0640
_refine_ls_shift/su_max 0.000
_refine_ls_shift/su_mean 0.000
_refine_ls_structure_factor_coef Fsqd
_refine_ls_weighting_details 'calc w=1/[\s^2^(Fo^2^)+(0.0567P)^2^+3.4230P] where P=(Fo^2^+2Fc^2^)/3'
_refine_ls_weighting_scheme calc
_refine_ls_wR_factor_gt 0.1367
_refine_ls_wR_factor_ref 0.1609
_reflns_number_gt 4254
_reflns_number_total 6770
_reflns_threshold_expression >2sigma(I)
_cod_data_source_file ic901405h_si_001_5.cif
_cod_data_source_block usu190
_cod_depositor_comments
;
The following automatic conversions were performed:

'_exptl_absorpt_correction_type' value 'Multi-scan' changed to
'multi-scan' according to the built-in table from CIF Core dictionary
named 'cif_core.dic' version 2.4.1 from 2010-06-29.

Automatic conversion script
Id: cif_fix_values 1646 2011-03-28 12:23:43Z adriana 
;
_cod_database_code 4314402

loop_
_symmetry_equiv_pos_as_xyz
'x, y, z'
'-x+1/2, y+1/2, -z+1/2'
'-x, -y, -z'
'x-1/2, -y-1/2, z-1/2'

loop_
_atom_site_label
_atom_site_type_symbol
_atom_site_fract_x
_atom_site_fract_y
_atom_site_fract_z
_atom_site_U_iso_or_equiv
_atom_site_adp_type
_atom_site_occupancy
_atom_site_symmetry_multiplicity
_atom_site_calc_flag
_atom_site_refinement_flags
_atom_site_disorder_assembly
_atom_site_disorder_group
Mn1 Mn 0.76512(5) 0.14053(4) 0.39295(3) 0.0390(2) Uani 1 1 d . . .
Cl1 Cl 0.87301(13) 0.12724(9) 0.77830(9) 0.0818(5) Uani 1 1 d . . .
O1 O 0.8800(2) 0.20247(16) 0.46080(12) 0.0399(7) Uani 1 1 d . . .
O2 O 0.6581(2) 0.23375(17) 0.42981(13) 0.0445(7) Uani 1 1 d . . .
O3 O 0.8213(2) 0.35845(18) 0.57953(13) 0.0492(7) Uani 1 1 d . . .
O4 O 0.8358(4) 0.1942(3) 0.7390(2) 0.1020(14) Uani 1 1 d . A .
O5 O 0.9696(17) 0.1395(11) 0.8182(12) 0.171(11) Uani 0.50 1 d P A 1
O6 O 0.7682(10) 0.0961(8) 0.8035(7) 0.109(4) Uani 0.50 1 d P A 1
O7 O 0.8918(15) 0.0617(11) 0.7295(11) 0.144(8) Uani 0.50 1 d P A 1
O5' O 0.9888(15) 0.1202(14) 0.7907(12) 0.167(10) Uani 0.50 1 d P A 2
O6' O 0.8396(12) 0.1557(10) 0.8413(6) 0.140(5) Uani 0.50 1 d P A 2
O7' O 0.838(2) 0.0560(8) 0.7602(13) 0.197(12) Uani 0.50 1 d P A 2
N1 N 0.5967(3) 0.1062(2) 0.33539(16) 0.0487(9) Uani 1 1 d . . .
N2 N 0.8000(3) 0.0245(2) 0.33118(16) 0.0487(9) Uani 1 1 d . . .
N3 N 0.8853(3) 0.1861(2) 0.31114(15) 0.0451(9) Uani 1 1 d . . .
N4 N 0.7885(3) 0.0249(2) 0.45900(15) 0.0436(8) Uani 1 1 d . . .
C1 C 0.5021(4) 0.1546(3) 0.3298(2) 0.0578(12) Uani 1 1 d . . .
H1 H 0.5084 0.2088 0.3461 0.069 Uiso 1 1 calc R . .
C2 C 0.3974(4) 0.1292(4) 0.3018(3) 0.0744(16) Uani 1 1 d . . .
H2 H 0.3324 0.1646 0.3002 0.089 Uiso 1 1 calc R . .
C3 C 0.3881(5) 0.0525(4) 0.2761(3) 0.0826(18) Uani 1 1 d . . .
H3 H 0.3170 0.0337 0.2559 0.099 Uiso 1 1 calc R . .
C4 C 0.4848(5) 0.0026(4) 0.2802(2) 0.0707(15) Uani 1 1 d . . .
H4 H 0.4806 -0.0508 0.2622 0.085 Uiso 1 1 calc R . .
C5 C 0.5877(4) 0.0306(3) 0.31062(19) 0.0504(11) Uani 1 1 d . . .
C6 C 0.6920(4) -0.0234(3) 0.3216(2) 0.0568(12) Uani 1 1 d . . .
H6A H 0.6835 -0.0578 0.3604 0.068 Uiso 1 1 calc R . .
H6B H 0.6969 -0.0600 0.2839 0.068 Uiso 1 1 calc R . .
C7 C 0.8381(4) 0.0513(3) 0.2680(2) 0.0565(12) Uani 1 1 d . . .
H7A H 0.7702 0.0677 0.2392 0.068 Uiso 1 1 calc R . .
H7B H 0.8767 0.0054 0.2472 0.068 Uiso 1 1 calc R . .
C8 C 0.9198(4) 0.1217(3) 0.27676(19) 0.0510(12) Uani 1 1 d . . .
C9 C 1.0233(4) 0.1212(3) 0.2476(2) 0.0601(13) Uani 1 1 d . . .
H9 H 1.0453 0.0750 0.2236 0.072 Uiso 1 1 calc R . .
C10 C 1.0934(4) 0.1883(4) 0.2540(2) 0.0642(14) Uani 1 1 d . . .
H10 H 1.1659 0.1883 0.2355 0.077 Uiso 1 1 calc R . .
C11 C 1.0588(4) 0.2558(3) 0.2871(2) 0.0582(12) Uani 1 1 d . . .
H11 H 1.1060 0.3032 0.2909 0.070 Uiso 1 1 calc R . .
C12 C 0.9530(4) 0.2535(3) 0.31513(19) 0.0468(11) Uani 1 1 d . . .
C13 C 0.9101(4) 0.3286(3) 0.3463(2) 0.0538(12) Uani 1 1 d . . .
C14 C 0.7935(4) 0.3466(3) 0.3423(2) 0.0578(12) Uani 1 1 d . . .
H14 H 0.7400 0.3099 0.3209 0.069 Uiso 1 1 calc R . .
C15 C 0.7537(6) 0.4188(4) 0.3695(2) 0.0758(17) Uani 1 1 d . . .
H15 H 0.6735 0.4308 0.3667 0.091 Uiso 1 1 calc R . .
C16 C 0.8307(8) 0.4718(4) 0.4000(3) 0.093(2) Uani 1 1 d . . .
H16 H 0.8038 0.5205 0.4187 0.111 Uiso 1 1 calc R . .
C17 C 0.9470(7) 0.4549(4) 0.4036(3) 0.092(2) Uani 1 1 d . . .
H17 H 0.9998 0.4924 0.4245 0.111 Uiso 1 1 calc R . .
C18 C 0.9878(5) 0.3842(3) 0.3771(2) 0.0711(15) Uani 1 1 d . . .
H18 H 1.0683 0.3732 0.3798 0.085 Uiso 1 1 calc R . .
C19 C 0.8898(4) -0.0230(3) 0.3677(2) 0.0544(12) Uani 1 1 d . . .
H19A H 0.9656 0.0038 0.3645 0.065 Uiso 1 1 calc R . .
H19B H 0.8938 -0.0783 0.3488 0.065 Uiso 1 1 calc R . .
C20 C 0.8647(4) -0.0295(3) 0.4373(2) 0.0510(11) Uani 1 1 d . . .
C21 C 0.9197(4) -0.0878(3) 0.4764(3) 0.0612(13) Uani 1 1 d . . .
H21 H 0.9743 -0.1238 0.4596 0.073 Uiso 1 1 calc R . .
C22 C 0.8945(4) -0.0930(3) 0.5394(3) 0.0665(14) Uani 1 1 d . . .
H22 H 0.9306 -0.1335 0.5669 0.080 Uiso 1 1 calc R . .
C23 C 0.8159(4) -0.0391(3) 0.5637(2) 0.0606(13) Uani 1 1 d . . .
H23 H 0.7981 -0.0421 0.6077 0.073 Uiso 1 1 calc R . .
C24 C 0.7633(4) 0.0199(3) 0.5218(2) 0.0486(11) Uani 1 1 d . . .
C25 C 0.6751(4) 0.0756(3) 0.5435(2) 0.0540(12) Uani 1 1 d . . .
C26 C 0.5717(4) 0.0877(3) 0.5065(3) 0.0617(13) Uani 1 1 d . . .
H26 H 0.5599 0.0617 0.4654 0.074 Uiso 1 1 calc R . .
C27 C 0.4850(6) 0.1373(4) 0.5284(4) 0.091(2) Uani 1 1 d . . .
H27 H 0.4143 0.1451 0.5031 0.109 Uiso 1 1 calc R . .
C28 C 0.5053(8) 0.1752(4) 0.5890(4) 0.114(3) Uani 1 1 d . . .
H28 H 0.4478 0.2088 0.6057 0.136 Uiso 1 1 calc R . .
C29 C 0.6095(9) 0.1632(4) 0.6242(3) 0.112(3) Uani 1 1 d . . .
H29 H 0.6224 0.1896 0.6651 0.134 Uiso 1 1 calc R . .
C30 C 0.6942(6) 0.1154(3) 0.6032(2) 0.0824(18) Uani 1 1 d . . .
H30 H 0.7652 0.1090 0.6285 0.099 Uiso 1 1 calc R . .
C31 C 0.8287(3) 0.2585(2) 0.49390(18) 0.0361(9) Uani 1 1 d . . .
C32 C 0.7082(3) 0.2739(2) 0.47580(18) 0.0367(9) Uani 1 1 d . . .
C33 C 0.6487(3) 0.3342(3) 0.51231(19) 0.0420(10) Uani 1 1 d . . .
C34 C 0.5309(4) 0.3534(3) 0.4979(2) 0.0492(11) Uani 1 1 d . . .
H34 H 0.4879 0.3271 0.4631 0.059 Uiso 1 1 calc R . .
C35 C 0.4791(4) 0.4109(3) 0.5352(3) 0.0647(14) Uani 1 1 d . . .
H35 H 0.3993 0.4227 0.5266 0.078 Uiso 1 1 calc R . .
C36 C 0.5411(5) 0.4512(3) 0.5846(2) 0.0667(15) Uani 1 1 d . . .
H36 H 0.5042 0.4914 0.6089 0.080 Uiso 1 1 calc R . .
C37 C 0.6563(5) 0.4341(3) 0.5991(2) 0.0628(13) Uani 1 1 d . . .
H37 H 0.6993 0.4626 0.6329 0.075 Uiso 1 1 calc R . .
C38 C 0.7087(3) 0.3734(3) 0.56278(19) 0.0413(10) Uani 1 1 d . . .
C39 C 0.8820(3) 0.3020(3) 0.54567(19) 0.0399(10) Uani 1 1 d . . .
C40 C 1.0011(4) 0.2957(3) 0.5729(2) 0.0474(11) Uani 1 1 d . . .
C41 C 1.0916(4) 0.2900(3) 0.5350(3) 0.0641(14) Uani 1 1 d . . .
H41 H 1.0775 0.2884 0.4892 0.077 Uiso 1 1 calc R . .
C42 C 1.2053(4) 0.2864(4) 0.5626(3) 0.0797(17) Uani 1 1 d . . .
H42 H 1.2680 0.2839 0.5356 0.096 Uiso 1 1 calc R . .
C43 C 1.2257(5) 0.2865(4) 0.6298(3) 0.092(2) Uani 1 1 d . . .
H43 H 1.3025 0.2833 0.6488 0.111 Uiso 1 1 calc R . .
C44 C 1.1358(5) 0.2913(4) 0.6681(3) 0.0859(18) Uani 1 1 d . . .
H44 H 1.1500 0.2907 0.7139 0.103 Uiso 1 1 calc R . .
C45 C 1.0236(4) 0.2968(3) 0.6407(2) 0.0669(14) Uani 1 1 d . . .
H45 H 0.9614 0.3015 0.6679 0.080 Uiso 1 1 calc R . .

loop_
_atom_site_aniso_label
_atom_site_aniso_U_11
_atom_site_aniso_U_22
_atom_site_aniso_U_33
_atom_site_aniso_U_23
_atom_site_aniso_U_13
_atom_site_aniso_U_12
Mn1 0.0444(4) 0.0344(4) 0.0385(3) -0.0022(3) 0.0040(3) 0.0061(3)
Cl1 0.0750(10) 0.0584(9) 0.1097(12) 0.0165(9) -0.0081(9) -0.0020(8)
O1 0.0411(15) 0.0378(16) 0.0413(15) -0.0041(13) 0.0062(12) 0.0081(13)
O2 0.0435(16) 0.0404(17) 0.0492(16) -0.0033(14) 0.0009(13) 0.0059(13)
O3 0.0578(18) 0.0456(18) 0.0451(15) -0.0067(14) 0.0096(14) 0.0080(15)
O4 0.123(3) 0.071(3) 0.111(3) 0.026(2) -0.005(3) 0.010(3)
O5 0.17(2) 0.094(11) 0.23(2) 0.020(12) -0.145(17) -0.054(12)
O6 0.098(8) 0.084(8) 0.148(10) 0.031(7) 0.035(7) -0.001(6)
O7 0.115(11) 0.112(14) 0.205(15) -0.056(12) 0.021(9) 0.070(10)
O5' 0.072(9) 0.176(17) 0.25(2) -0.104(13) -0.020(11) 0.053(10)
O6' 0.108(9) 0.197(15) 0.118(8) 0.050(9) 0.024(7) 0.021(9)
O7' 0.22(2) 0.043(9) 0.30(3) 0.024(13) -0.15(2) -0.039(13)
N1 0.055(2) 0.045(2) 0.0446(19) 0.0000(17) -0.0016(17) -0.0004(18)
N2 0.056(2) 0.040(2) 0.051(2) -0.0114(17) 0.0084(18) 0.0041(18)
N3 0.050(2) 0.052(2) 0.0335(18) 0.0005(16) 0.0085(16) 0.0060(18)
N4 0.052(2) 0.035(2) 0.044(2) -0.0003(16) -0.0012(17) 0.0032(16)
C1 0.051(3) 0.051(3) 0.070(3) 0.004(2) -0.004(2) 0.002(2)
C2 0.052(3) 0.074(4) 0.094(4) 0.006(3) -0.018(3) -0.007(3)
C3 0.066(4) 0.090(5) 0.088(4) 0.004(4) -0.020(3) -0.021(3)
C4 0.081(4) 0.065(4) 0.064(3) -0.008(3) -0.007(3) -0.025(3)
C5 0.061(3) 0.050(3) 0.041(2) -0.003(2) 0.005(2) -0.014(2)
C6 0.068(3) 0.045(3) 0.058(3) -0.016(2) 0.005(2) -0.004(2)
C7 0.063(3) 0.061(3) 0.047(2) -0.017(2) 0.013(2) 0.004(2)
C8 0.056(3) 0.061(3) 0.037(2) -0.002(2) 0.010(2) 0.007(2)
C9 0.061(3) 0.069(4) 0.052(3) -0.001(2) 0.016(2) 0.016(3)
C10 0.049(3) 0.083(4) 0.062(3) 0.018(3) 0.013(2) 0.013(3)
C11 0.053(3) 0.066(3) 0.056(3) 0.013(3) 0.007(2) 0.000(3)
C12 0.053(3) 0.052(3) 0.036(2) 0.012(2) 0.002(2) 0.003(2)
C13 0.073(3) 0.046(3) 0.043(2) 0.011(2) 0.010(2) -0.003(3)
C14 0.075(3) 0.056(3) 0.044(2) 0.013(2) 0.015(2) 0.009(3)
C15 0.112(5) 0.062(4) 0.056(3) 0.020(3) 0.024(3) 0.028(4)
C16 0.160(7) 0.042(3) 0.080(4) 0.003(3) 0.033(5) 0.010(4)
C17 0.150(7) 0.049(4) 0.078(4) -0.004(3) 0.013(4) -0.018(4)
C18 0.088(4) 0.058(4) 0.067(3) 0.007(3) 0.010(3) -0.015(3)
C19 0.065(3) 0.036(3) 0.063(3) -0.012(2) 0.011(2) 0.013(2)
C20 0.050(3) 0.033(2) 0.070(3) 0.000(2) 0.004(2) 0.005(2)
C21 0.060(3) 0.043(3) 0.082(4) 0.011(3) 0.015(3) 0.007(2)
C22 0.059(3) 0.051(3) 0.089(4) 0.018(3) -0.002(3) 0.006(3)
C23 0.066(3) 0.058(3) 0.057(3) 0.012(3) 0.001(2) -0.009(3)
C24 0.057(3) 0.036(3) 0.052(3) 0.001(2) 0.000(2) -0.001(2)
C25 0.076(3) 0.046(3) 0.042(2) 0.009(2) 0.014(2) -0.002(2)
C26 0.069(3) 0.046(3) 0.074(3) 0.010(3) 0.032(3) 0.008(2)
C27 0.096(4) 0.062(4) 0.124(5) 0.031(4) 0.059(4) 0.018(3)
C28 0.159(7) 0.065(4) 0.131(7) 0.028(4) 0.104(6) 0.042(5)
C29 0.201(9) 0.066(4) 0.078(4) 0.004(3) 0.073(6) 0.026(5)
C30 0.139(5) 0.061(4) 0.050(3) 0.001(3) 0.027(3) 0.009(4)
C31 0.036(2) 0.033(2) 0.040(2) 0.0018(18) 0.0099(18) 0.0018(18)
C32 0.045(2) 0.029(2) 0.037(2) 0.0032(18) 0.0079(19) -0.0009(18)
C33 0.044(2) 0.037(2) 0.046(2) 0.005(2) 0.011(2) 0.0051(19)
C34 0.048(2) 0.038(2) 0.063(3) 0.004(2) 0.017(2) 0.005(2)
C35 0.059(3) 0.055(3) 0.082(4) 0.002(3) 0.023(3) 0.016(3)
C36 0.081(4) 0.060(3) 0.062(3) 0.004(3) 0.023(3) 0.028(3)
C37 0.079(4) 0.052(3) 0.058(3) -0.003(2) 0.008(3) 0.022(3)
C38 0.044(2) 0.041(3) 0.040(2) 0.0006(19) 0.0114(19) 0.008(2)
C39 0.042(2) 0.039(2) 0.039(2) -0.0006(19) 0.0079(19) 0.0032(19)
C40 0.047(3) 0.037(2) 0.058(3) -0.005(2) 0.005(2) 0.002(2)
C41 0.057(3) 0.065(3) 0.070(3) -0.016(3) 0.005(3) 0.003(3)
C42 0.054(3) 0.082(4) 0.104(4) -0.037(4) 0.011(3) -0.002(3)
C43 0.066(4) 0.100(5) 0.106(5) -0.051(4) -0.022(4) 0.015(3)
C44 0.083(4) 0.100(5) 0.072(4) -0.032(3) -0.013(3) 0.017(4)
C45 0.064(3) 0.073(4) 0.062(3) -0.020(3) -0.010(3) 0.021(3)

loop_
_atom_type_symbol
_atom_type_description
_atom_type_scat_dispersion_real
_atom_type_scat_dispersion_imag
_atom_type_scat_source
C C 0.0033 0.0016 'International Tables Vol C Tables 4.2.6.8 and 6.1.1.4'
H H 0.0000 0.0000 'International Tables Vol C Tables 4.2.6.8 and 6.1.1.4'
N N 0.0061 0.0033 'International Tables Vol C Tables 4.2.6.8 and 6.1.1.4'
O O 0.0106 0.0060 'International Tables Vol C Tables 4.2.6.8 and 6.1.1.4'
Cl Cl 0.1484 0.1585 'International Tables Vol C Tables 4.2.6.8 and 6.1.1.4'
Mn Mn 0.3368 0.7283 'International Tables Vol C Tables 4.2.6.8 and 6.1.1.4'

loop_
_geom_angle_atom_site_label_1
_geom_angle_atom_site_label_2
_geom_angle_atom_site_label_3
_geom_angle
_geom_angle_site_symmetry_1
_geom_angle_site_symmetry_3
_geom_angle_publ_flag
O1 Mn1 O2 77.15(10) . . ?
O1 Mn1 N1 159.22(12) . . ?
O2 Mn1 N1 82.14(12) . . ?
O1 Mn1 N4 87.74(11) . . ?
O2 Mn1 N4 114.48(11) . . ?
N1 Mn1 N4 99.40(13) . . ?
O1 Mn1 N2 128.54(11) . . ?
O2 Mn1 N2 154.14(12) . . ?
N1 Mn1 N2 72.07(13) . . ?
N4 Mn1 N2 69.16(12) . . ?
O1 Mn1 N3 86.95(11) . . ?
O2 Mn1 N3 114.42(12) . . ?
N1 Mn1 N3 103.35(12) . . ?
N4 Mn1 N3 128.10(12) . . ?
N2 Mn1 N3 74.56(13) . . ?
O7' Cl1 O5' 105.5(14) . . ?
O7' Cl1 O4 117.5(9) . . ?
O5' Cl1 O4 115.6(12) . . ?
O5 Cl1 O4 116.0(8) . . ?
O5 Cl1 O6 120.7(12) . . ?
O4 Cl1 O6 104.5(5) . . ?
O7' Cl1 O6' 116.8(15) . . ?
O5' Cl1 O6' 100.5(10) . . ?
O4 Cl1 O6' 100.1(5) . . ?
O5 Cl1 O7 111.1(12) . . ?
O4 Cl1 O7 102.8(9) . . ?
O6 Cl1 O7 99.1(9) . . ?
C31 O1 Mn1 113.0(2) . . ?
C32 O2 Mn1 113.1(2) . . ?
C38 O3 C39 120.8(3) . . ?
C5 N1 C1 117.9(4) . . ?
C5 N1 Mn1 117.8(3) . . ?
C1 N1 Mn1 124.0(3) . . ?
C19 N2 C7 111.4(3) . . ?
C19 N2 C6 110.6(4) . . ?
C7 N2 C6 110.3(3) . . ?
C19 N2 Mn1 107.1(2) . . ?
C7 N2 Mn1 108.5(3) . . ?
C6 N2 Mn1 108.9(2) . . ?
C8 N3 C12 118.4(4) . . ?
C8 N3 Mn1 109.9(3) . . ?
C12 N3 Mn1 125.3(3) . . ?
C24 N4 C20 118.0(4) . . ?
C24 N4 Mn1 125.8(3) . . ?
C20 N4 Mn1 112.9(3) . . ?
N1 C1 C2 123.2(5) . . ?
N1 C1 H1 118.4 . . ?
C2 C1 H1 118.4 . . ?
C3 C2 C1 119.0(5) . . ?
C3 C2 H2 120.5 . . ?
C1 C2 H2 120.5 . . ?
C2 C3 C4 118.6(5) . . ?
C2 C3 H3 120.7 . . ?
C4 C3 H3 120.7 . . ?
C5 C4 C3 120.0(5) . . ?
C5 C4 H4 120.0 . . ?
C3 C4 H4 120.0 . . ?
N1 C5 C4 121.3(5) . . ?
N1 C5 C6 116.4(4) . . ?
C4 C5 C6 122.2(4) . . ?
N2 C6 C5 112.0(4) . . ?
N2 C6 H6A 109.2 . . ?
C5 C6 H6A 109.2 . . ?
N2 C6 H6B 109.2 . . ?
C5 C6 H6B 109.2 . . ?
H6A C6 H6B 107.9 . . ?
N2 C7 C8 110.6(3) . . ?
N2 C7 H7A 109.5 . . ?
C8 C7 H7A 109.5 . . ?
N2 C7 H7B 109.5 . . ?
C8 C7 H7B 109.5 . . ?
H7A C7 H7B 108.1 . . ?
N3 C8 C9 122.4(4) . . ?
N3 C8 C7 117.1(4) . . ?
C9 C8 C7 120.4(4) . . ?
C10 C9 C8 118.9(5) . . ?
C10 C9 H9 120.5 . . ?
C8 C9 H9 120.5 . . ?
C9 C10 C11 119.9(4) . . ?
C9 C10 H10 120.0 . . ?
C11 C10 H10 120.0 . . ?
C10 C11 C12 118.9(5) . . ?
C10 C11 H11 120.6 . . ?
C12 C11 H11 120.6 . . ?
N3 C12 C11 121.4(4) . . ?
N3 C12 C13 119.2(4) . . ?
C11 C12 C13 119.3(4) . . ?
C14 C13 C18 119.0(5) . . ?
C14 C13 C12 120.5(4) . . ?
C18 C13 C12 120.5(5) . . ?
C13 C14 C15 120.4(5) . . ?
C13 C14 H14 119.8 . . ?
C15 C14 H14 119.8 . . ?
C16 C15 C14 119.7(6) . . ?
C16 C15 H15 120.1 . . ?
C14 C15 H15 120.1 . . ?
C15 C16 C17 120.3(6) . . ?
C15 C16 H16 119.9 . . ?
C17 C16 H16 119.9 . . ?
C16 C17 C18 120.8(6) . . ?
C16 C17 H17 119.6 . . ?
C18 C17 H17 119.6 . . ?
C17 C18 C13 119.7(6) . . ?
C17 C18 H18 120.1 . . ?
C13 C18 H18 120.1 . . ?
N2 C19 C20 110.6(3) . . ?
N2 C19 H19A 109.5 . . ?
C20 C19 H19A 109.5 . . ?
N2 C19 H19B 109.5 . . ?
C20 C19 H19B 109.5 . . ?
H19A C19 H19B 108.1 . . ?
N4 C20 C21 123.2(4) . . ?
N4 C20 C19 116.8(4) . . ?
C21 C20 C19 120.0(4) . . ?
C22 C21 C20 118.9(5) . . ?
C22 C21 H21 120.6 . . ?
C20 C21 H21 120.6 . . ?
C21 C22 C23 120.0(5) . . ?
C21 C22 H22 120.0 . . ?
C23 C22 H22 120.0 . . ?
C22 C23 C24 118.7(4) . . ?
C22 C23 H23 120.6 . . ?
C24 C23 H23 120.6 . . ?
N4 C24 C23 121.1(4) . . ?
N4 C24 C25 117.5(4) . . ?
C23 C24 C25 121.3(4) . . ?
C26 C25 C30 119.6(5) . . ?
C26 C25 C24 121.0(4) . . ?
C30 C25 C24 119.4(5) . . ?
C25 C26 C27 121.3(6) . . ?
C25 C26 H26 119.4 . . ?
C27 C26 H26 119.4 . . ?
C26 C27 C28 118.0(7) . . ?
C26 C27 H27 121.0 . . ?
C28 C27 H27 121.0 . . ?
C29 C28 C27 119.5(6) . . ?
C29 C28 H28 120.3 . . ?
C27 C28 H28 120.3 . . ?
C30 C29 C28 122.9(7) . . ?
C30 C29 H29 118.6 . . ?
C28 C29 H29 118.6 . . ?
C29 C30 C25 118.8(7) . . ?
C29 C30 H30 120.6 . . ?
C25 C30 H30 120.6 . . ?
O1 C31 C39 124.4(3) . . ?
O1 C31 C32 117.1(3) . . ?
C39 C31 C32 118.5(3) . . ?
O2 C32 C31 119.2(3) . . ?
O2 C32 C33 122.4(4) . . ?
C31 C32 C33 118.3(4) . . ?
C38 C33 C34 119.1(4) . . ?
C38 C33 C32 118.7(4) . . ?
C34 C33 C32 122.2(4) . . ?
C35 C34 C33 119.3(5) . . ?
C35 C34 H34 120.4 . . ?
C33 C34 H34 120.4 . . ?
C36 C35 C34 121.0(5) . . ?
C36 C35 H35 119.5 . . ?
C34 C35 H35 119.5 . . ?
C35 C36 C37 120.8(5) . . ?
C35 C36 H36 119.6 . . ?
C37 C36 H36 119.6 . . ?
C36 C37 C38 118.5(5) . . ?
C36 C37 H37 120.8 . . ?
C38 C37 H37 120.8 . . ?
O3 C38 C33 122.6(4) . . ?
O3 C38 C37 116.0(4) . . ?
C33 C38 C37 121.3(4) . . ?
O3 C39 C31 121.1(3) . . ?
O3 C39 C40 110.9(3) . . ?
C31 C39 C40 128.0(4) . . ?
C41 C40 C45 118.7(4) . . ?
C41 C40 C39 122.3(4) . . ?
C45 C40 C39 119.0(4) . . ?
C40 C41 C42 121.0(5) . . ?
C40 C41 H41 119.5 . . ?
C42 C41 H41 119.5 . . ?
C43 C42 C41 119.5(5) . . ?
C43 C42 H42 120.3 . . ?
C41 C42 H42 120.3 . . ?
C44 C43 C42 120.0(5) . . ?
C44 C43 H43 120.0 . . ?
C42 C43 H43 120.0 . . ?
C43 C44 C45 120.5(5) . . ?
C43 C44 H44 119.8 . . ?
C45 C44 H44 119.8 . . ?
C44 C45 C40 120.4(5) . . ?
C44 C45 H45 119.8 . . ?
C40 C45 H45 119.8 . . ?

loop_
_geom_bond_atom_site_label_1
_geom_bond_atom_site_label_2
_geom_bond_distance
_geom_bond_site_symmetry_2
_geom_bond_publ_flag
Mn1 O1 2.121(3) . ?
Mn1 O2 2.143(3) . ?
Mn1 N1 2.284(4) . ?
Mn1 N4 2.338(3) . ?
Mn1 N2 2.340(3) . ?
Mn1 N3 2.390(3) . ?
Cl1 O7' 1.282(14) . ?
Cl1 O5' 1.355(17) . ?
Cl1 O5 1.358(16) . ?
Cl1 O4 1.413(4) . ?
Cl1 O6 1.452(10) . ?
Cl1 O6' 1.462(12) . ?
Cl1 O7 1.500(16) . ?
O1 C31 1.313(4) . ?
O2 C32 1.262(5) . ?
O3 C38 1.351(5) . ?
O3 C39 1.383(5) . ?
N1 C5 1.341(6) . ?
N1 C1 1.352(6) . ?
N2 C19 1.466(6) . ?
N2 C7 1.475(5) . ?
N2 C6 1.480(5) . ?
N3 C8 1.349(5) . ?
N3 C12 1.354(6) . ?
N4 C24 1.353(5) . ?
N4 C20 1.355(5) . ?
C1 C2 1.373(6) . ?
C1 H1 0.9500 . ?
C2 C3 1.364(8) . ?
C2 H2 0.9500 . ?
C3 C4 1.387(8) . ?
C3 H3 0.9500 . ?
C4 C5 1.387(6) . ?
C4 H4 0.9500 . ?
C5 C6 1.504(6) . ?
C6 H6A 0.9900 . ?
C6 H6B 0.9900 . ?
C7 C8 1.496(6) . ?
C7 H7A 0.9900 . ?
C7 H7B 0.9900 . ?
C8 C9 1.384(6) . ?
C9 C10 1.368(7) . ?
C9 H9 0.9500 . ?
C10 C11 1.376(7) . ?
C10 H10 0.9500 . ?
C11 C12 1.397(6) . ?
C11 H11 0.9500 . ?
C12 C13 1.491(6) . ?
C13 C14 1.383(6) . ?
C13 C18 1.401(7) . ?
C14 C15 1.401(7) . ?
C14 H14 0.9500 . ?
C15 C16 1.367(9) . ?
C15 H15 0.9500 . ?
C16 C17 1.376(9) . ?
C16 H16 0.9500 . ?
C17 C18 1.379(8) . ?
C17 H17 0.9500 . ?
C18 H18 0.9500 . ?
C19 C20 1.492(6) . ?
C19 H19A 0.9900 . ?
C19 H19B 0.9900 . ?
C20 C21 1.377(6) . ?
C21 C22 1.358(7) . ?
C21 H21 0.9500 . ?
C22 C23 1.389(7) . ?
C22 H22 0.9500 . ?
C23 C24 1.407(6) . ?
C23 H23 0.9500 . ?
C24 C25 1.467(6) . ?
C25 C26 1.389(7) . ?
C25 C30 1.399(7) . ?
C26 C27 1.396(7) . ?
C26 H26 0.9500 . ?
C27 C28 1.402(10) . ?
C27 H27 0.9500 . ?
C28 C29 1.380(10) . ?
C28 H28 0.9500 . ?
C29 C30 1.354(9) . ?
C29 H29 0.9500 . ?
C30 H30 0.9500 . ?
C31 C39 1.392(5) . ?
C31 C32 1.444(5) . ?
C32 C33 1.449(5) . ?
C33 C38 1.371(6) . ?
C33 C34 1.414(6) . ?
C34 C35 1.382(6) . ?
C34 H34 0.9500 . ?
C35 C36 1.374(7) . ?
C35 H35 0.9500 . ?
C36 C37 1.378(7) . ?
C36 H36 0.9500 . ?
C37 C38 1.411(6) . ?
C37 H37 0.9500 . ?
C39 C40 1.459(6) . ?
C40 C41 1.359(6) . ?
C40 C45 1.407(6) . ?
C41 C42 1.401(7) . ?
C41 H41 0.9500 . ?
C42 C43 1.391(8) . ?
C42 H42 0.9500 . ?
C43 C44 1.358(8) . ?
C43 H43 0.9500 . ?
C44 C45 1.385(7) . ?
C44 H44 0.9500 . ?
C45 H45 0.9500 . ?

loop_
_geom_torsion_atom_site_label_1
_geom_torsion_atom_site_label_2
_geom_torsion_atom_site_label_3
_geom_torsion_atom_site_label_4
_geom_torsion
_geom_torsion_site_symmetry_1
_geom_torsion_site_symmetry_2
_geom_torsion_site_symmetry_3
_geom_torsion_site_symmetry_4
_geom_torsion_publ_flag
O2 Mn1 O1 C31 5.8(2) . . . . ?
N1 Mn1 O1 C31 0.9(5) . . . . ?
N4 Mn1 O1 C31 -110.0(2) . . . . ?
N2 Mn1 O1 C31 -170.9(2) . . . . ?
N3 Mn1 O1 C31 121.7(2) . . . . ?
O1 Mn1 O2 C32 -5.8(2) . . . . ?
N1 Mn1 O2 C32 172.4(3) . . . . ?
N4 Mn1 O2 C32 75.6(3) . . . . ?
N2 Mn1 O2 C32 168.1(3) . . . . ?
N3 Mn1 O2 C32 -86.4(3) . . . . ?
O1 Mn1 N1 C5 -155.6(3) . . . . ?
O2 Mn1 N1 C5 -160.4(3) . . . . ?
N4 Mn1 N1 C5 -46.8(3) . . . . ?
N2 Mn1 N1 C5 17.6(3) . . . . ?
N3 Mn1 N1 C5 86.3(3) . . . . ?
O1 Mn1 N1 C1 18.1(6) . . . . ?
O2 Mn1 N1 C1 13.3(3) . . . . ?
N4 Mn1 N1 C1 126.9(3) . . . . ?
N2 Mn1 N1 C1 -168.7(4) . . . . ?
N3 Mn1 N1 C1 -100.1(3) . . . . ?
O1 Mn1 N2 C19 28.0(3) . . . . ?
O2 Mn1 N2 C19 -144.5(3) . . . . ?
N1 Mn1 N2 C19 -148.9(3) . . . . ?
N4 Mn1 N2 C19 -41.1(3) . . . . ?
N3 Mn1 N2 C19 101.1(3) . . . . ?
O1 Mn1 N2 C7 -92.3(3) . . . . ?
O2 Mn1 N2 C7 95.2(4) . . . . ?
N1 Mn1 N2 C7 90.7(3) . . . . ?
N4 Mn1 N2 C7 -161.4(3) . . . . ?
N3 Mn1 N2 C7 -19.2(3) . . . . ?
O1 Mn1 N2 C6 147.6(3) . . . . ?
O2 Mn1 N2 C6 -24.8(5) . . . . ?
N1 Mn1 N2 C6 -29.3(3) . . . . ?
N4 Mn1 N2 C6 78.6(3) . . . . ?
N3 Mn1 N2 C6 -139.2(3) . . . . ?
O1 Mn1 N3 C8 125.4(3) . . . . ?
O2 Mn1 N3 C8 -160.2(3) . . . . ?
N1 Mn1 N3 C8 -72.9(3) . . . . ?
N4 Mn1 N3 C8 40.6(3) . . . . ?
N2 Mn1 N3 C8 -6.1(3) . . . . ?
O1 Mn1 N3 C12 -25.8(3) . . . . ?
O2 Mn1 N3 C12 48.6(4) . . . . ?
N1 Mn1 N3 C12 135.9(3) . . . . ?
N4 Mn1 N3 C12 -110.6(3) . . . . ?
N2 Mn1 N3 C12 -157.3(3) . . . . ?
O1 Mn1 N4 C24 59.5(3) . . . . ?
O2 Mn1 N4 C24 -15.3(4) . . . . ?
N1 Mn1 N4 C24 -100.9(3) . . . . ?
N2 Mn1 N4 C24 -167.5(4) . . . . ?
N3 Mn1 N4 C24 143.8(3) . . . . ?
O1 Mn1 N4 C20 -99.6(3) . . . . ?
O2 Mn1 N4 C20 -174.4(3) . . . . ?
N1 Mn1 N4 C20 100.0(3) . . . . ?
N2 Mn1 N4 C20 33.4(3) . . . . ?
N3 Mn1 N4 C20 -15.3(3) . . . . ?
C5 N1 C1 C2 1.8(7) . . . . ?
Mn1 N1 C1 C2 -171.9(4) . . . . ?
N1 C1 C2 C3 -2.3(8) . . . . ?
C1 C2 C3 C4 0.9(9) . . . . ?
C2 C3 C4 C5 0.8(8) . . . . ?
C1 N1 C5 C4 0.0(6) . . . . ?
Mn1 N1 C5 C4 174.1(3) . . . . ?
C1 N1 C5 C6 -176.0(4) . . . . ?
Mn1 N1 C5 C6 -1.9(5) . . . . ?
C3 C4 C5 N1 -1.3(7) . . . . ?
C3 C4 C5 C6 174.5(5) . . . . ?
C19 N2 C6 C5 156.1(3) . . . . ?
C7 N2 C6 C5 -80.3(4) . . . . ?
Mn1 N2 C6 C5 38.6(4) . . . . ?
N1 C5 C6 N2 -25.6(5) . . . . ?
C4 C5 C6 N2 158.4(4) . . . . ?
C19 N2 C7 C8 -76.6(5) . . . . ?
C6 N2 C7 C8 160.3(4) . . . . ?
Mn1 N2 C7 C8 41.1(4) . . . . ?
C12 N3 C8 C9 2.4(6) . . . . ?
Mn1 N3 C8 C9 -151.1(4) . . . . ?
C12 N3 C8 C7 -174.4(4) . . . . ?
Mn1 N3 C8 C7 32.1(4) . . . . ?
N2 C7 C8 N3 -51.9(5) . . . . ?
N2 C7 C8 C9 131.3(4) . . . . ?
N3 C8 C9 C10 0.1(7) . . . . ?
C7 C8 C9 C10 176.8(4) . . . . ?
C8 C9 C10 C11 -2.1(7) . . . . ?
C9 C10 C11 C12 1.5(7) . . . . ?
C8 N3 C12 C11 -2.9(6) . . . . ?
Mn1 N3 C12 C11 146.1(3) . . . . ?
C8 N3 C12 C13 173.0(4) . . . . ?
Mn1 N3 C12 C13 -38.0(5) . . . . ?
C10 C11 C12 N3 1.0(6) . . . . ?
C10 C11 C12 C13 -174.9(4) . . . . ?
N3 C12 C13 C14 -31.9(6) . . . . ?
C11 C12 C13 C14 144.1(4) . . . . ?
N3 C12 C13 C18 151.5(4) . . . . ?
C11 C12 C13 C18 -32.5(6) . . . . ?
C18 C13 C14 C15 -1.0(6) . . . . ?
C12 C13 C14 C15 -177.6(4) . . . . ?
C13 C14 C15 C16 0.3(7) . . . . ?
C14 C15 C16 C17 0.5(9) . . . . ?
C15 C16 C17 C18 -0.6(9) . . . . ?
C16 C17 C18 C13 -0.2(8) . . . . ?
C14 C13 C18 C17 0.9(7) . . . . ?
C12 C13 C18 C17 177.5(4) . . . . ?
C7 N2 C19 C20 164.1(4) . . . . ?
C6 N2 C19 C20 -72.9(5) . . . . ?
Mn1 N2 C19 C20 45.6(4) . . . . ?
C24 N4 C20 C21 -1.9(7) . . . . ?
Mn1 N4 C20 C21 159.0(4) . . . . ?
C24 N4 C20 C19 179.4(4) . . . . ?
Mn1 N4 C20 C19 -19.8(5) . . . . ?
N2 C19 C20 N4 -18.0(6) . . . . ?
N2 C19 C20 C21 163.2(4) . . . . ?
N4 C20 C21 C22 1.9(7) . . . . ?
C19 C20 C21 C22 -179.4(5) . . . . ?
C20 C21 C22 C23 -1.1(8) . . . . ?
C21 C22 C23 C24 0.4(7) . . . . ?
C20 N4 C24 C23 1.1(6) . . . . ?
Mn1 N4 C24 C23 -157.1(3) . . . . ?
C20 N4 C24 C25 -176.1(4) . . . . ?
Mn1 N4 C24 C25 25.8(5) . . . . ?
C22 C23 C24 N4 -0.4(7) . . . . ?
C22 C23 C24 C25 176.7(4) . . . . ?
N4 C24 C25 C26 45.4(6) . . . . ?
C23 C24 C25 C26 -131.8(5) . . . . ?
N4 C24 C25 C30 -136.3(5) . . . . ?
C23 C24 C25 C30 46.5(6) . . . . ?
C30 C25 C26 C27 -1.7(7) . . . . ?
C24 C25 C26 C27 176.6(4) . . . . ?
C25 C26 C27 C28 0.4(8) . . . . ?
C26 C27 C28 C29 0.7(9) . . . . ?
C27 C28 C29 C30 -0.5(10) . . . . ?
C28 C29 C30 C25 -0.8(10) . . . . ?
C26 C25 C30 C29 1.9(8) . . . . ?
C24 C25 C30 C29 -176.5(5) . . . . ?
Mn1 O1 C31 C39 173.3(3) . . . . ?
Mn1 O1 C31 C32 -5.1(4) . . . . ?
Mn1 O2 C32 C31 5.1(4) . . . . ?
Mn1 O2 C32 C33 -173.6(3) . . . . ?
O1 C31 C32 O2 0.0(5) . . . . ?
C39 C31 C32 O2 -178.6(3) . . . . ?
O1 C31 C32 C33 178.8(3) . . . . ?
C39 C31 C32 C33 0.2(5) . . . . ?
O2 C32 C33 C38 178.1(4) . . . . ?
C31 C32 C33 C38 -0.7(6) . . . . ?
O2 C32 C33 C34 -1.3(6) . . . . ?
C31 C32 C33 C34 179.9(4) . . . . ?
C38 C33 C34 C35 -0.2(6) . . . . ?
C32 C33 C34 C35 179.2(4) . . . . ?
C33 C34 C35 C36 2.0(7) . . . . ?
C34 C35 C36 C37 -1.4(8) . . . . ?
C35 C36 C37 C38 -0.8(8) . . . . ?
C39 O3 C38 C33 0.2(6) . . . . ?
C39 O3 C38 C37 -177.9(4) . . . . ?
C34 C33 C38 O3 180.0(4) . . . . ?
C32 C33 C38 O3 0.5(6) . . . . ?
C34 C33 C38 C37 -2.1(6) . . . . ?
C32 C33 C38 C37 178.5(4) . . . . ?
C36 C37 C38 O3 -179.3(4) . . . . ?
C36 C37 C38 C33 2.6(7) . . . . ?
C38 O3 C39 C31 -0.7(6) . . . . ?
C38 O3 C39 C40 -179.4(3) . . . . ?
O1 C31 C39 O3 -178.0(3) . . . . ?
C32 C31 C39 O3 0.4(6) . . . . ?
O1 C31 C39 C40 0.5(7) . . . . ?
C32 C31 C39 C40 179.0(4) . . . . ?
O3 C39 C40 C41 -138.5(4) . . . . ?
C31 C39 C40 C41 42.8(7) . . . . ?
O3 C39 C40 C45 40.5(5) . . . . ?
C31 C39 C40 C45 -138.2(5) . . . . ?
C45 C40 C41 C42 -0.9(8) . . . . ?
C39 C40 C41 C42 178.1(5) . . . . ?
C40 C41 C42 C43 1.7(8) . . . . ?
C41 C42 C43 C44 -0.9(9) . . . . ?
C42 C43 C44 C45 -0.7(10) . . . . ?
C43 C44 C45 C40 1.5(9) . . . . ?
C41 C40 C45 C44 -0.7(8) . . . . ?
C39 C40 C45 C44 -179.8(5) . . . . ?
